data_2016197
loop_
_publ_author_name
'Hansson, Christian'
'Oskarsson, \%Ake'

_publ_section_title
;
 <i>cis</i>-Bis(dimethyl sulfide)dinitratoplatinum(II) at 295 and 150K
;
_journal_coeditor_code GG3113
_journal_issue 10
_journal_name_full 'Acta Crystallographica Section C'
_journal_page_first m465
_journal_page_last m468
_journal_paper_doi 10.1107/S0108270107040504
_journal_volume 63
_journal_year 2007
_chemical_formula_iupac '[Pt (N O3)2 (C2 H6 S)2]'
_chemical_formula_moiety 'C4 H12 N2 O6 Pt S2'
_chemical_formula_sum 'C4 H12 N2 O6 Pt S2'
_chemical_formula_weight 443.37
_chemical_name_systematic
;
cis-Bis(dimethyl sulfide)dinitratoplatinum(II)
;
_space_group_IT_number 14
_symmetry_cell_setting monoclinic
_symmetry_space_group_name_Hall '-P 2yn'
_symmetry_space_group_name_H-M 'P 1 21/n 1'
_atom_sites_solution_hydrogens geom
_atom_sites_solution_primary heavy
_atom_sites_solution_secondary difmap
_audit_creation_method SHELXL-97
_cell_angle_alpha 90.00
_cell_angle_beta 105.940(3)
_cell_angle_gamma 90.00
_cell_formula_units_Z 8
_cell_length_a 15.9689(7)
_cell_length_b 9.5020(3)
_cell_length_c 16.0399(7)
_cell_measurement_reflns_used 12110
_cell_measurement_temperature 150.0(10)
_cell_measurement_theta_max 32.79
_cell_measurement_theta_min 2.52
_cell_volume 2340.26(17)
_computing_cell_refinement 'CrysAlis RED (Oxford Diffraction, 2006)'
_computing_data_collection 'CrysAlis CCD (Oxford Diffraction, 2006)'
_computing_data_reduction 'CrysAlis RED Oxford Diffraction, 2006)'
_computing_molecular_graphics 'DIAMOND (Brandenburg, 2000) and Mercury (Macrae <i>et al.</i>,  2006)'
_computing_publication_material
;
CRYSTALS (Betteridge <i>et al.</i>,  2003) and
enCIFer (Allen <i>et al.</i>,  2004)
;
_computing_structure_refinement 'SHELXTL (Sheldrick, 1998)'
_computing_structure_solution 'SHELXTL (Sheldrick, 1998)'
_diffrn_ambient_temperature 150.0(10)
_diffrn_measured_fraction_theta_full 0.996
_diffrn_measured_fraction_theta_max 0.915
_diffrn_measurement_device_type 'Oxford Diffraction XCALIBUR3'
_diffrn_measurement_method '\w scans'
_diffrn_radiation_monochromator graphite
_diffrn_radiation_source 'Sealed tube'
_diffrn_radiation_type MoK\a
_diffrn_radiation_wavelength 0.71073
_diffrn_reflns_av_R_equivalents 0.0620
_diffrn_reflns_av_sigmaI/netI 0.0583
_diffrn_reflns_limit_h_max 24
_diffrn_reflns_limit_h_min -23
_diffrn_reflns_limit_k_max 9
_diffrn_reflns_limit_k_min -14
_diffrn_reflns_limit_l_max 24
_diffrn_reflns_limit_l_min -23
_diffrn_reflns_number 23004
_diffrn_reflns_theta_full 30.162
_diffrn_reflns_theta_max 32.79
_diffrn_reflns_theta_min 2.52
_diffrn_standards_decay_% 0.0
_diffrn_standards_interval_count 0
_diffrn_standards_interval_time 0
_diffrn_standards_number 0
_exptl_absorpt_coefficient_mu 12.358
_exptl_absorpt_correction_T_max 0.771
_exptl_absorpt_correction_T_min 0.374
_exptl_absorpt_correction_type numerical
_exptl_absorpt_process_details 'CrysAlis RED (Oxford Diffraction, 2006)'
_exptl_crystal_colour 'Pale yellow'
_exptl_crystal_density_diffrn 2.517
_exptl_crystal_density_method 'not measured'
_exptl_crystal_description Prism
_exptl_crystal_F_000 1664
_exptl_crystal_size_max 0.25
_exptl_crystal_size_mid 0.08
_exptl_crystal_size_min 0.05
_refine_diff_density_max 2.623
_refine_diff_density_min -2.344
_refine_ls_extinction_method none
_refine_ls_goodness_of_fit_ref 0.970
_refine_ls_hydrogen_treatment constr
_refine_ls_matrix_type full
_refine_ls_number_parameters 271
_refine_ls_number_reflns 8007
_refine_ls_number_restraints 0
_refine_ls_restrained_S_all 0.970
_refine_ls_R_factor_all 0.0440
_refine_ls_R_factor_gt 0.0324
_refine_ls_shift/su_max 0.002
_refine_ls_shift/su_mean 0.000
_refine_ls_structure_factor_coef Fsqd
_refine_ls_weighting_details 'w=1/[\s^2^(Fo^2^)+(0.0355P)^2^] where P=(Fo^2^+2Fc^2^)/3'
_refine_ls_weighting_scheme calc
_refine_ls_wR_factor_gt 0.0741
_refine_ls_wR_factor_ref 0.0769
_reflns_number_gt 6244
_reflns_number_total 8007
_reflns_threshold_expression I>2\s(I)
_cod_data_source_file gg3113.cif
_cod_data_source_block I_150
_cod_depositor_comments
;
The following automatic conversions were performed:
'_exptl_absorpt_correction_type' value 'Numerical' changed to 'numerical'
according to '/home/saulius/struct/CIF-dictionaries/cif_core.dic'
dictionary named 'cif_core.dic' version 2.4.1 from 2010-06-29.

Automatic conversion script
Id: cif_fix_enum 1527 2010-12-29 10:47:43Z saulius 

The following automatic conversions were performed:

'_exptl_absorpt_correction_type' value 'Numerical' changed to
'numerical' according to
/home/saulius/struct/CIF-dictionaries/cif_core.dic dictionary named
'cif_core.dic' version 2.4.1 from 2010-06-29.

Automatic conversion script
Id: cif_fix_values 1715 2011-07-08 13:25:40Z adriana 
;
_cod_original_cell_volume 2340.26(16)
_cod_original_sg_symbol_H-M 'P 21/n'
_cod_database_code 2016197
_cod_database_fobs_code 2016197

loop_
_symmetry_equiv_pos_as_xyz
'x, y, z'
'-x+1/2, y+1/2, -z+1/2'
'-x, -y, -z'
'x-1/2, -y-1/2, z-1/2'

loop_
_atom_site_type_symbol
_atom_site_label
_atom_site_fract_x
_atom_site_fract_y
_atom_site_fract_z
_atom_site_U_iso_or_equiv
_atom_site_adp_type
_atom_site_calc_flag
_atom_site_refinement_flags
_atom_site_occupancy
Pt Pt1 0.532562(11) 0.198653(15) 0.704705(11) 0.01629(5) Uani d . 1
Pt Pt2 0.478116(11) 0.819369(15) 0.818719(11) 0.01656(5) Uani d . 1
S S1 0.63436(7) 0.22584(10) 0.83136(7) 0.0183(2) Uani d . 1
S S2 0.62792(7) 0.23680(10) 0.62734(7) 0.0192(2) Uani d . 1
S S3 0.33898(7) 0.77936(10) 0.74629(7) 0.0199(2) Uani d . 1
S S4 0.44911(8) 0.80584(10) 0.94804(7) 0.0202(2) Uani d . 1
O O1 0.4353(2) 0.1506(3) 0.5950(2) 0.0229(7) Uani d . 1
O O2 0.3023(2) 0.1934(3) 0.5227(2) 0.0325(8) Uani d . 1
O O3 0.3780(3) 0.3569(4) 0.6026(3) 0.0523(13) Uani d . 1
O O4 0.4421(2) 0.1594(3) 0.7719(2) 0.0252(7) Uani d . 1
O O5 0.3662(3) 0.2367(4) 0.8541(3) 0.0380(9) Uani d . 1
O O6 0.4635(2) 0.3733(3) 0.8257(2) 0.0324(8) Uani d . 1
O O7 0.6051(2) 0.8663(3) 0.8820(2) 0.0241(7) Uani d . 1
O O8 0.7266(2) 0.8045(4) 0.9725(3) 0.0364(9) Uani d . 1
O O9 0.6195(3) 0.6563(3) 0.9428(2) 0.0346(9) Uani d . 1
O O10 0.5098(2) 0.8508(3) 0.7038(2) 0.0243(7) Uani d . 1
O O11 0.5775(2) 0.7744(4) 0.6120(2) 0.0337(8) Uani d . 1
O O12 0.5783(3) 0.6501(4) 0.7253(3) 0.0493(12) Uani d . 1
N N1 0.3692(3) 0.2376(4) 0.5727(2) 0.0238(8) Uani d . 1
N N2 0.4232(3) 0.2624(4) 0.8190(3) 0.0239(8) Uani d . 1
N N3 0.6518(3) 0.7702(4) 0.9348(2) 0.0225(8) Uani d . 1
N N4 0.5580(3) 0.7540(4) 0.6805(3) 0.0253(8) Uani d . 1
C C1 0.6827(3) 0.3970(4) 0.8313(3) 0.0271(10) Uani d . 1
H H1A 0.6393 0.4683 0.8281 0.041 Uiso calc R 1
H H1B 0.7057 0.4051 0.7821 0.041 Uiso calc R 1
H H1C 0.7290 0.4090 0.8836 0.041 Uiso calc R 1
C C2 0.7259(3) 0.1159(4) 0.8327(3) 0.0254(10) Uani d . 1
H H2A 0.7073 0.0195 0.8251 0.038 Uiso calc R 1
H H2B 0.7692 0.1262 0.8873 0.038 Uiso calc R 1
H H2C 0.7501 0.1430 0.7866 0.038 Uiso calc R 1
C C3 0.5864(3) 0.3897(4) 0.5626(3) 0.0274(10) Uani d . 1
H H3A 0.5874 0.4690 0.6000 0.041 Uiso calc R 1
H H3B 0.5277 0.3723 0.5289 0.041 Uiso calc R 1
H H3C 0.6221 0.4093 0.5246 0.041 Uiso calc R 1
C C4 0.6089(3) 0.1039(4) 0.5440(3) 0.0258(10) Uani d . 1
H H4A 0.6192 0.0125 0.5703 0.039 Uiso calc R 1
H H4B 0.6477 0.1186 0.5084 0.039 Uiso calc R 1
H H4C 0.5498 0.1098 0.5087 0.039 Uiso calc R 1
C C5 0.3438(4) 0.6358(5) 0.6741(3) 0.0337(12) Uani d . 1
H H5A 0.3664 0.5535 0.7075 0.051 Uiso calc R 1
H H5B 0.3812 0.6610 0.6388 0.051 Uiso calc R 1
H H5C 0.2864 0.6165 0.6377 0.051 Uiso calc R 1
C C6 0.3070(3) 0.9214(4) 0.6698(3) 0.0281(10) Uani d . 1
H H6A 0.2991 1.0055 0.6999 0.042 Uiso calc R 1
H H6B 0.2533 0.8976 0.6278 0.042 Uiso calc R 1
H H6C 0.3515 0.9367 0.6409 0.042 Uiso calc R 1
C C7 0.4042(4) 0.6339(4) 0.9547(3) 0.0303(11) Uani d . 1
H H7A 0.4433 0.5635 0.9444 0.045 Uiso calc R 1
H H7B 0.3490 0.6258 0.9119 0.045 Uiso calc R 1
H H7C 0.3963 0.6207 1.0114 0.045 Uiso calc R 1
C C8 0.3568(3) 0.9159(4) 0.9440(3) 0.0260(10) Uani d . 1
H H8A 0.3699 1.0110 0.9315 0.039 Uiso calc R 1
H H8B 0.3437 0.9129 0.9989 0.039 Uiso calc R 1
H H8C 0.3075 0.8828 0.8993 0.039 Uiso calc R 1

loop_
_atom_site_aniso_label
_atom_site_aniso_U_11
_atom_site_aniso_U_22
_atom_site_aniso_U_33
_atom_site_aniso_U_12
_atom_site_aniso_U_13
_atom_site_aniso_U_23
Pt1 0.01557(8) 0.01708(7) 0.01558(8) -0.00081(5) 0.00320(6) -0.00159(5)
Pt2 0.01622(8) 0.01621(7) 0.01617(8) -0.00033(5) 0.00265(6) 0.00013(5)
S1 0.0195(5) 0.0187(4) 0.0158(5) 0.0001(4) 0.0032(4) 0.0010(4)
S2 0.0197(5) 0.0227(4) 0.0148(5) -0.0005(4) 0.0040(4) -0.0008(4)
S3 0.0194(5) 0.0220(4) 0.0167(5) -0.0023(4) 0.0021(4) -0.0002(4)
S4 0.0206(5) 0.0222(5) 0.0164(5) 0.0007(4) 0.0029(4) -0.0018(4)
O1 0.0216(17) 0.0245(13) 0.0196(16) 0.0026(12) 0.0005(13) -0.0038(12)
O2 0.0180(18) 0.047(2) 0.0265(19) 0.0012(14) -0.0041(15) -0.0069(15)
O3 0.048(3) 0.0269(17) 0.066(3) 0.0123(17) -0.011(2) -0.0198(19)
O4 0.0250(18) 0.0262(14) 0.0252(17) -0.0072(13) 0.0084(14) -0.0039(13)
O5 0.032(2) 0.051(2) 0.038(2) 0.0042(17) 0.0226(18) 0.0034(18)
O6 0.040(2) 0.0242(15) 0.037(2) -0.0013(14) 0.0167(17) -0.0058(14)
O7 0.0203(17) 0.0237(14) 0.0244(17) 0.0001(12) -0.0002(13) 0.0041(12)
O8 0.0190(19) 0.053(2) 0.032(2) 0.0037(15) -0.0011(16) -0.0032(16)
O9 0.040(2) 0.0223(15) 0.037(2) 0.0037(14) 0.0039(17) 0.0023(14)
O10 0.0295(18) 0.0235(14) 0.0230(16) 0.0070(13) 0.0122(14) 0.0039(12)
O11 0.030(2) 0.0435(18) 0.0285(19) 0.0119(16) 0.0092(16) 0.0042(16)
O12 0.081(3) 0.0393(19) 0.039(2) 0.036(2) 0.037(2) 0.0237(18)
N1 0.020(2) 0.0299(18) 0.0194(19) 0.0023(15) 0.0013(15) -0.0014(15)
N2 0.019(2) 0.0303(18) 0.023(2) 0.0040(15) 0.0078(16) 0.0037(15)
N3 0.0177(19) 0.0282(17) 0.0205(19) 0.0059(15) 0.0036(15) -0.0045(15)
N4 0.027(2) 0.0278(18) 0.024(2) 0.0020(16) 0.0109(17) 0.0045(15)
C1 0.036(3) 0.0172(18) 0.023(2) -0.0028(17) 0.000(2) 0.0017(16)
C2 0.022(2) 0.0232(19) 0.028(2) 0.0039(16) 0.0017(19) 0.0035(17)
C3 0.035(3) 0.0221(19) 0.027(2) 0.0008(18) 0.011(2) 0.0028(17)
C4 0.029(3) 0.025(2) 0.023(2) -0.0010(17) 0.0069(19) -0.0068(17)
C5 0.039(3) 0.025(2) 0.030(3) -0.005(2) -0.001(2) -0.0115(19)
C6 0.024(2) 0.0232(19) 0.030(2) -0.0009(17) -0.0044(19) 0.0050(18)
C7 0.042(3) 0.024(2) 0.030(3) -0.002(2) 0.018(2) 0.0063(18)
C8 0.033(3) 0.0218(19) 0.025(2) 0.0027(17) 0.012(2) -0.0005(17)

loop_
_atom_type_symbol
_atom_type_description
_atom_type_scat_dispersion_real
_atom_type_scat_dispersion_imag
_atom_type_scat_source
C C 0.0033 0.0016 'International Tables Vol C Tables 4.2.6.8 and 6.1.1.4'
H H 0.0000 0.0000 'International Tables Vol C Tables 4.2.6.8 and 6.1.1.4'
N N 0.0061 0.0033 'International Tables Vol C Tables 4.2.6.8 and 6.1.1.4'
O O 0.0106 0.0060 'International Tables Vol C Tables 4.2.6.8 and 6.1.1.4'
S S 0.1246 0.1234 'International Tables Vol C Tables 4.2.6.8 and 6.1.1.4'
Pt Pt -1.7033 8.3905 'International Tables Vol C Tables 4.2.6.8 and 6.1.1.4'

loop_
_geom_angle_atom_site_label_1
_geom_angle_atom_site_label_2
_geom_angle_atom_site_label_3
_geom_angle
_geom_angle_publ_flag
O1 Pt1 O4 86.24(13) n
O1 Pt1 S1 172.81(9) n
O4 Pt1 S1 89.12(10) n
O1 Pt1 S2 91.74(9) n
O4 Pt1 S2 177.86(9) n
S1 Pt1 S2 92.82(4) n
O7 Pt2 O10 87.63(13) n
O7 Pt2 S3 176.96(8) n
O10 Pt2 S3 90.75(10) n
O7 Pt2 S4 88.98(10) n
O10 Pt2 S4 174.44(9) n
S3 Pt2 S4 92.44(4) n
C2 S1 C1 100.3(2) n
C2 S1 Pt1 109.28(16) n
C1 S1 Pt1 107.94(15) n
C3 S2 C4 100.2(2) n
C3 S2 Pt1 104.51(17) n
C4 S2 Pt1 107.20(16) n
C6 S3 C5 100.6(2) n
C6 S3 Pt2 106.36(15) n
C5 S3 Pt2 104.48(18) n
C8 S4 C7 101.2(2) n
C8 S4 Pt2 107.94(16) n
C7 S4 Pt2 107.06(17) n
N2 O4 Pt1 117.9(3) n
N1 O1 Pt1 117.2(2) n
N4 O10 Pt2 117.3(3) n
N3 O7 Pt2 118.1(3) n
O5 N2 O6 124.9(4) n
O5 N2 O4 115.6(4) n
O6 N2 O4 119.5(4) n
O12 N4 O11 124.2(4) n
O12 N4 O10 118.8(4) n
O11 N4 O10 116.9(4) n
O9 N3 O8 124.4(4) n
O9 N3 O7 119.9(4) n
O8 N3 O7 115.6(4) n
O2 N1 O3 124.2(4) n
O2 N1 O1 117.1(4) n
O3 N1 O1 118.6(4) n
S1 C1 H1A 109.5 n
S1 C1 H1B 109.5 n
H1A C1 H1B 109.5 n
S1 C1 H1C 109.5 n
H1A C1 H1C 109.5 n
H1B C1 H1C 109.5 n
S1 C2 H2A 109.5 n
S1 C2 H2B 109.5 n
H2A C2 H2B 109.5 n
S1 C2 H2C 109.5 n
H2A C2 H2C 109.5 n
H2B C2 H2C 109.5 n
S2 C3 H3A 109.5 n
S2 C3 H3B 109.5 n
H3A C3 H3B 109.5 n
S2 C3 H3C 109.5 n
H3A C3 H3C 109.5 n
H3B C3 H3C 109.5 n
S2 C4 H4A 109.5 n
S2 C4 H4B 109.5 n
H4A C4 H4B 109.5 n
S2 C4 H4C 109.5 n
H4A C4 H4C 109.5 n
H4B C4 H4C 109.5 n
S3 C6 H6A 109.5 n
S3 C6 H6B 109.5 n
H6A C6 H6B 109.5 n
S3 C6 H6C 109.5 n
H6A C6 H6C 109.5 n
H6B C6 H6C 109.5 n
S4 C8 H8A 109.5 n
S4 C8 H8B 109.5 n
H8A C8 H8B 109.5 n
S4 C8 H8C 109.5 n
H8A C8 H8C 109.5 n
H8B C8 H8C 109.5 n
S4 C7 H7A 109.5 n
S4 C7 H7B 109.5 n
H7A C7 H7B 109.5 n
S4 C7 H7C 109.5 n
H7A C7 H7C 109.5 n
H7B C7 H7C 109.5 n
S3 C5 H5A 109.5 n
S3 C5 H5B 109.5 n
H5A C5 H5B 109.5 n
S3 C5 H5C 109.5 n
H5A C5 H5C 109.5 n
H5B C5 H5C 109.5 n

loop_
_geom_bond_atom_site_label_1
_geom_bond_atom_site_label_2
_geom_bond_distance
_geom_bond_publ_flag
Pt1 O1 2.053(3) y
Pt1 O4 2.061(3) y
Pt1 S1 2.2411(11) y
Pt1 S2 2.2424(11) y
Pt2 O7 2.053(3) y
Pt2 O10 2.063(3) y
Pt2 S3 2.2390(11) y
Pt2 S4 2.2499(12) y
S1 C2 1.791(4) n
S1 C1 1.801(4) n
S2 C3 1.803(4) n
S2 C4 1.804(4) n
S3 C6 1.801(4) n
S3 C5 1.804(5) n
S4 C8 1.794(4) n
S4 C7 1.799(4) n
O4 N2 1.320(5) n
O1 N1 1.312(5) n
O10 N4 1.317(5) n
O6 N2 1.223(5) n
O7 N3 1.326(5) n
N2 O5 1.219(5) n
O9 N3 1.221(5) n
N4 O12 1.211(5) n
N4 O11 1.236(5) n
N3 O8 1.225(5) n
N1 O2 1.220(5) n
N1 O3 1.224(5) n
C1 H1A 0.9600 n
C1 H1B 0.9600 n
C1 H1C 0.9600 n
C2 H2A 0.9600 n
C2 H2B 0.9600 n
C2 H2C 0.9600 n
C3 H3A 0.9600 n
C3 H3B 0.9600 n
C3 H3C 0.9600 n
C4 H4A 0.9600 n
C4 H4B 0.9600 n
C4 H4C 0.9600 n
C6 H6A 0.9600 n
C6 H6B 0.9600 n
C6 H6C 0.9600 n
C8 H8A 0.9600 n
C8 H8B 0.9600 n
C8 H8C 0.9600 n
C7 H7A 0.9600 n
C7 H7B 0.9600 n
C7 H7C 0.9600 n
C5 H5A 0.9600 n
C5 H5B 0.9600 n
C5 H5C 0.9600 n

loop_
_geom_contact_atom_site_label_1
_geom_contact_atom_site_label_2
_geom_contact_distance
_geom_contact_site_symmetry_1
_geom_contact_site_symmetry_2
_geom_contact_publ_flag
Pt1 Pt2 6.3056(3) 1_555 1_555 y
Pt1 Pt2 4.2382(2) 1_555 1_545 y
Pt1 O10 3.325(3) 1_555 1_545 y
Pt2 O4 3.331(3) 1_545 1_555 y
O5 S3 3.255(4) 1_555 2_546 n
S2 O8 3.228(5) 1_555 2_646 n
Pt1 O3 2.969(4) 1_555 1_555 y
Pt1 O6 2.985(3) 1_555 1_555 y
Pt2 O9 2.999(3) 1_555 1_555 y
Pt2 O12 2.951(5) 1_555 1_555 y

loop_
_geom_hbond_atom_site_label_D
_geom_hbond_atom_site_label_H
_geom_hbond_atom_site_label_A
_geom_hbond_site_symmetry_D
_geom_hbond_site_symmetry_H
_geom_hbond_site_symmetry_A
_geom_hbond_distance_DH
_geom_hbond_distance_HA
_geom_hbond_distance_DA
_geom_hbond_angle_DHA
_geom_hbond_publ_flag
C1 H1A O12 1_555 1_555 1_555 0.96 2.40 3.146(6) 134 y
C1 H1A O9 1_555 1_555 1_555 0.96 2.65 3.358(6) 131 y
C2 H2A O7 1_555 1_555 1_545 0.96 2.54 3.288(6) 135 y
C3 H3A O12 1_555 1_555 1_555 0.96 2.68 3.624(6) 168 y
C4 H4A O11 1_555 1_555 1_545 0.96 2.50 3.398(6) 156 y
C5 H5A O3 1_555 1_555 1_555 0.96 2.56 2.997(7) 108 y
C6 H6B O5 1_555 1_555 2_556 0.96 2.52 3.209(6) 128 y
C8 H8A O5 4_575 4_575 4_565 0.96 2.47 3.393(6) 161 y

loop_
_geom_torsion_atom_site_label_1
_geom_torsion_atom_site_label_2
_geom_torsion_atom_site_label_3
_geom_torsion_atom_site_label_4
_geom_torsion
_geom_torsion_publ_flag
O4 Pt1 S1 C2 127.90(18) n
S2 Pt1 S1 C2 -51.21(16) n
O4 Pt1 S1 C1 -123.9(2) n
S2 Pt1 S1 C1 56.95(18) n
O1 Pt1 S2 C3 65.99(19) n
S1 Pt1 S2 C3 -119.56(17) n
O1 Pt1 S2 C4 -39.78(18) n
S1 Pt1 S2 C4 134.67(16) n
O10 Pt2 S3 C6 -49.16(19) n
S4 Pt2 S3 C6 126.29(18) n
O10 Pt2 S3 C5 56.7(2) n
S4 Pt2 S3 C5 -127.84(18) n
O7 Pt2 S4 C8 128.12(18) n
S3 Pt2 S4 C8 -49.18(16) n
O7 Pt2 S4 C7 -123.6(2) n
S3 Pt2 S4 C7 59.08(19) n
O1 Pt1 O4 N2 -120.5(3) n
S1 Pt1 O4 N2 65.0(3) n
O4 Pt1 O1 N1 67.4(3) n
S2 Pt1 O1 N1 -113.3(3) n
O7 Pt2 O10 N4 72.7(3) n
S3 Pt2 O10 N4 -109.9(3) n
O10 Pt2 O7 N3 -121.2(3) n
S4 Pt2 O7 N3 63.2(3) n
Pt1 O4 N2 O5 176.4(3) n
Pt1 O4 N2 O6 -4.7(5) n
Pt2 O10 N4 O12 2.8(6) n
Pt2 O10 N4 O11 -179.3(3) n
Pt2 O7 N3 O9 1.8(5) n
Pt2 O7 N3 O8 -178.4(3) n
Pt1 O1 N1 O2 -161.5(3) n
Pt1 O1 N1 O3 18.7(5) n
